data_4106008
loop_
_publ_author_name
'Tardito, Saverio'
'Bassanetti, Irene'
'Bignardi, Chiara'
'Elviri, Lisa'
'Tegoni, Matteo'
'Mucchino, Claudio'
'Bussolati, Ovidio'
'Franchi-Gazzola, Renata'
'Marchi\`o, Luciano'

_publ_section_title
;
 Copper Binding Agents Acting as Copper Ionophores Lead to Caspase
 Inhibition and Paraptotic Cell Death in Human Cancer Cells
;
_journal_coden_ASTM JACSAT
_journal_issue 16
_journal_name_full 'Journal of the American Chemical Society'
_journal_page_first 6235
_journal_page_last 6242
_journal_paper_doi 10.1021/ja109413c
_journal_volume 133
_journal_year 2011
_chemical_formula_moiety 'C36 H54 Cl4 Cu2 N6 O2, 2(C H2 Cl2)'
_chemical_formula_sum 'C38 H58 Cl8 Cu2 N6 O2'
_chemical_formula_weight 1041.58
_space_group_IT_number 2
_symmetry_cell_setting triclinic
_symmetry_space_group_name_Hall '-P 1'
_symmetry_space_group_name_H-M 'P -1'
_atom_sites_solution_hydrogens geom
_atom_sites_solution_primary direct
_atom_sites_solution_secondary difmap
_audit_creation_method SHELXL-97
_cell_angle_alpha 99.094(4)
_cell_angle_beta 101.834(4)
_cell_angle_gamma 109.287(4)
_cell_formula_units_Z 1
_cell_length_a 8.814(2)
_cell_length_b 11.758(2)
_cell_length_c 13.140(3)
_cell_measurement_reflns_used 5769
_cell_measurement_temperature 293(2)
_cell_measurement_theta_max 27.02
_cell_measurement_theta_min 1.63
_cell_volume 1219.9(4)
_computing_cell_refinement Saint
_computing_data_collection Smart
_computing_data_reduction Saint
_computing_structure_refinement 'SHELXL-97 (Sheldrick, 1997)'
_computing_structure_solution Sir2004
_diffrn_ambient_temperature 293(2)
_diffrn_measured_fraction_theta_full 0.993
_diffrn_measured_fraction_theta_max 0.993
_diffrn_measurement_device_type 'Bruker Smart 1000 CCD'
_diffrn_measurement_method 'theta & omega scan'
_diffrn_radiation_monochromator graphite
_diffrn_radiation_source 'fine-focus sealed tube'
_diffrn_radiation_type MoK\a
_diffrn_radiation_wavelength 0.71073
_diffrn_reflns_av_R_equivalents 0.0483
_diffrn_reflns_av_sigmaI/netI 0.0593
_diffrn_reflns_limit_h_max 11
_diffrn_reflns_limit_h_min -11
_diffrn_reflns_limit_k_max 14
_diffrn_reflns_limit_k_min -14
_diffrn_reflns_limit_l_max 16
_diffrn_reflns_limit_l_min -16
_diffrn_reflns_number 14283
_diffrn_reflns_theta_full 27.02
_diffrn_reflns_theta_max 27.02
_diffrn_reflns_theta_min 1.63
_diffrn_standards_decay_% none
_exptl_absorpt_coefficient_mu 1.348
_exptl_absorpt_correction_T_max 1.000
_exptl_absorpt_correction_T_min 0.752
_exptl_absorpt_correction_type multi-scan
_exptl_absorpt_process_details SADABS
_exptl_crystal_colour green
_exptl_crystal_density_diffrn 1.418
_exptl_crystal_description block
_exptl_crystal_F_000 538
_exptl_crystal_size_max 0.26
_exptl_crystal_size_mid 0.13
_exptl_crystal_size_min 0.10
_refine_diff_density_max 0.425
_refine_diff_density_min -0.230
_refine_diff_density_rms 0.055
_refine_ls_extinction_method none
_refine_ls_goodness_of_fit_ref 1.005
_refine_ls_hydrogen_treatment constr
_refine_ls_matrix_type full
_refine_ls_number_parameters 288
_refine_ls_number_reflns 5302
_refine_ls_number_restraints 6
_refine_ls_restrained_S_all 1.006
_refine_ls_R_factor_all 0.0702
_refine_ls_R_factor_gt 0.0390
_refine_ls_shift/su_max 0.000
_refine_ls_shift/su_mean 0.000
_refine_ls_structure_factor_coef Fsqd
_refine_ls_weighting_details 'calc w=1/[\s^2^(Fo^2^)+(0.0240P)^2^+0.0000P] where P=(Fo^2^+2Fc^2^)/3'
_refine_ls_weighting_scheme calc
_refine_ls_wR_factor_gt 0.0731
_refine_ls_wR_factor_ref 0.0782
_reflns_number_gt 3365
_reflns_number_total 5302
_reflns_threshold_expression >2sigma(I)
_cod_data_source_file ja109413c_si_003.cif
_cod_data_source_block mf16
_cod_depositor_comments
;
 Updated bibliographic information.

 Antanas Vaitkus,
 2019-10-11
;
_cod_database_code 4106008

loop_
_symmetry_equiv_pos_as_xyz
'x, y, z'
'-x, -y, -z'

loop_
_atom_site_label
_atom_site_type_symbol
_atom_site_fract_x
_atom_site_fract_y
_atom_site_fract_z
_atom_site_U_iso_or_equiv
_atom_site_adp_type
_atom_site_occupancy
_atom_site_symmetry_multiplicity
_atom_site_calc_flag
_atom_site_refinement_flags
_atom_site_disorder_assembly
_atom_site_disorder_group
Cu Cu 0.23656(4) 0.07665(3) 0.06587(2) 0.04614(11) Uani 1 1 d . . .
Cl1 Cl 0.06209(8) -0.12230(6) -0.02490(5) 0.05252(18) Uani 1 1 d . . .
Cl2 Cl 0.29117(9) 0.02453(7) 0.22371(5) 0.0663(2) Uani 1 1 d . . .
N21 N 0.3895(2) 0.25468(17) 0.13989(15) 0.0410(5) Uani 1 1 d . . .
N11 N 0.5331(2) 0.30178(18) 0.11117(15) 0.0433(5) Uani 1 1 d . . .
N13 N 0.2898(3) 0.11742(18) -0.07214(15) 0.0471(5) Uani 1 1 d . . .
O13 O 0.4015(3) 0.2019(2) -0.34766(17) 0.0817(7) Uani 1 1 d . . .
C21 C 0.5279(3) 0.4517(2) 0.2285(2) 0.0502(7) Uani 1 1 d . . .
H21 H 0.5552 0.5284 0.2748 0.060 Uiso 1 1 calc R . .
C11 C 0.3857(3) 0.3462(2) 0.21225(19) 0.0442(6) Uani 1 1 d . . .
C12 C 0.5730(3) 0.2176(2) 0.0368(2) 0.0496(7) Uani 1 1 d . . .
H12A H 0.5705 0.1450 0.0638 0.059 Uiso 1 1 calc R . .
H12B H 0.6849 0.2589 0.0308 0.059 Uiso 1 1 calc R . .
C71 C 0.7802(3) 0.5018(2) 0.1465(2) 0.0556(7) Uani 1 1 d . . .
H71 H 0.8374 0.4479 0.1235 0.067 Uiso 1 1 calc R . .
C53 C 0.1694(4) 0.0858(2) -0.1632(2) 0.0551(7) Uani 1 1 d . . .
H53 H 0.0594 0.0446 -0.1632 0.066 Uiso 1 1 calc R . .
C31 C 0.6204(3) 0.4225(2) 0.1641(2) 0.0458(6) Uani 1 1 d . . .
C43 C 0.2004(4) 0.1116(3) -0.2583(2) 0.0579(7) Uani 1 1 d . . .
C41 C 0.2483(3) 0.3290(2) 0.2660(2) 0.0518(7) Uani 1 1 d . . .
H41 H 0.1617 0.2464 0.2312 0.062 Uiso 1 1 calc R . .
C23 C 0.4951(4) 0.2064(2) -0.1625(2) 0.0525(7) Uani 1 1 d . . .
C33 C 0.3642(4) 0.1699(3) -0.2564(2) 0.0583(8) Uani 1 1 d . . .
C63 C 0.6730(4) 0.2722(3) -0.1620(3) 0.0720(9) Uani 1 1 d . . .
H63A H 0.6762 0.2875 -0.2313 0.108 Uiso 1 1 calc R . .
H63B H 0.7360 0.2214 -0.1454 0.108 Uiso 1 1 calc R . .
H63C H 0.7208 0.3498 -0.1089 0.108 Uiso 1 1 calc R . .
C83 C 0.0547(4) 0.0725(3) -0.3576(2) 0.0840(10) Uani 1 1 d . . .
H83A H 0.0800 0.1300 -0.4018 0.126 Uiso 1 1 calc R . .
H83B H -0.0437 0.0722 -0.3368 0.126 Uiso 1 1 calc R . .
H83C H 0.0353 -0.0093 -0.3970 0.126 Uiso 1 1 calc R . .
C13 C 0.4495(3) 0.1781(2) -0.0715(2) 0.0449(6) Uani 1 1 d . . .
C91 C 0.8951(4) 0.5964(3) 0.2513(3) 0.0825(10) Uani 1 1 d . . .
H91A H 0.8407 0.6498 0.2753 0.124 Uiso 1 1 calc R . .
H91B H 0.9978 0.6453 0.2390 0.124 Uiso 1 1 calc R . .
H91C H 0.9186 0.5532 0.3050 0.124 Uiso 1 1 calc R . .
C61 C 0.3109(4) 0.3337(4) 0.3843(2) 0.0966(12) Uani 1 1 d . . .
H61A H 0.3498 0.2673 0.3909 0.145 Uiso 1 1 calc R . .
H61B H 0.2212 0.3250 0.4172 0.145 Uiso 1 1 calc R . .
H61C H 0.4010 0.4119 0.4193 0.145 Uiso 1 1 calc R . .
C81 C 0.7465(4) 0.5689(3) 0.0590(3) 0.0775(9) Uani 1 1 d . . .
H81A H 0.6776 0.5089 -0.0067 0.116 Uiso 1 1 calc R . .
H81B H 0.8506 0.6179 0.0485 0.116 Uiso 1 1 calc R . .
H81C H 0.6902 0.6220 0.0802 0.116 Uiso 1 1 calc R . .
C51 C 0.1700(5) 0.4240(3) 0.2518(3) 0.0929(12) Uani 1 1 d . . .
H51A H 0.0796 0.4094 0.2844 0.139 Uiso 1 1 calc R . .
H51B H 0.1282 0.4170 0.1767 0.139 Uiso 1 1 calc R . .
H51C H 0.2526 0.5058 0.2852 0.139 Uiso 1 1 calc R . .
C73 C 0.4211(6) 0.1059(4) -0.4197(3) 0.1194(16) Uani 1 1 d . . .
H73A H 0.5137 0.0874 -0.3846 0.179 Uiso 1 1 calc R . .
H73B H 0.4417 0.1335 -0.4822 0.179 Uiso 1 1 calc R . .
H73C H 0.3209 0.0326 -0.4404 0.179 Uiso 1 1 calc R . .
C1S C 0.7044(13) 0.2531(10) 0.3644(8) 0.090(3) Uani 0.708(13) 1 d PU A 1
H1S1 H 0.5893 0.1974 0.3514 0.108 Uiso 0.708(13) 1 calc PR A 1
H1S2 H 0.7028 0.3303 0.3479 0.108 Uiso 0.708(13) 1 calc PR A 1
Cl4 Cl 0.8071(4) 0.2832(8) 0.49980(18) 0.169(2) Uani 0.708(13) 1 d P A 1
Cl3 Cl 0.7949(5) 0.1879(3) 0.2794(2) 0.0924(11) Uani 0.708(13) 1 d P A 1
C2S C 0.697(3) 0.243(3) 0.376(3) 0.144(13) Uani 0.292(13) 1 d PU A 2
H3S H 0.6372 0.1770 0.4052 0.173 Uiso 0.292(13) 1 calc PR A 2
H4S H 0.6164 0.2578 0.3228 0.173 Uiso 0.292(13) 1 calc PR A 2
Cl6 Cl 0.8021(10) 0.3699(17) 0.4717(11) 0.184(6) Uani 0.292(13) 1 d P A 2
Cl5 Cl 0.824(2) 0.2018(14) 0.320(2) 0.211(6) Uani 0.292(13) 1 d P A 2

loop_
_atom_site_aniso_label
_atom_site_aniso_U_11
_atom_site_aniso_U_22
_atom_site_aniso_U_33
_atom_site_aniso_U_23
_atom_site_aniso_U_13
_atom_site_aniso_U_12
Cu 0.0471(2) 0.04022(19) 0.04262(19) 0.00615(13) 0.00854(14) 0.00986(14)
Cl1 0.0507(4) 0.0419(4) 0.0559(4) 0.0040(3) 0.0091(3) 0.0129(3)
Cl2 0.0728(5) 0.0560(5) 0.0555(4) 0.0199(3) -0.0006(4) 0.0140(4)
N21 0.0393(12) 0.0375(12) 0.0446(12) 0.0089(9) 0.0123(9) 0.0124(9)
N11 0.0391(12) 0.0406(12) 0.0461(12) 0.0066(10) 0.0087(10) 0.0135(10)
N13 0.0496(13) 0.0451(13) 0.0403(12) 0.0054(9) 0.0117(10) 0.0126(10)
O13 0.1224(19) 0.0817(16) 0.0671(14) 0.0389(12) 0.0501(13) 0.0475(14)
C21 0.0456(16) 0.0406(15) 0.0536(16) 0.0011(12) 0.0042(13) 0.0130(13)
C11 0.0431(15) 0.0454(16) 0.0401(14) 0.0051(12) 0.0066(12) 0.0170(12)
C12 0.0468(16) 0.0446(15) 0.0584(17) 0.0091(13) 0.0180(13) 0.0182(12)
C71 0.0376(15) 0.0486(16) 0.0750(19) 0.0093(14) 0.0108(14) 0.0144(13)
C53 0.0583(18) 0.0514(17) 0.0453(16) 0.0079(13) 0.0099(14) 0.0120(14)
C31 0.0395(15) 0.0396(15) 0.0529(16) 0.0092(12) 0.0007(12) 0.0163(12)
C43 0.077(2) 0.0538(18) 0.0415(16) 0.0094(13) 0.0155(15) 0.0250(16)
C41 0.0479(16) 0.0516(17) 0.0527(16) 0.0068(13) 0.0137(13) 0.0176(13)
C23 0.0647(19) 0.0423(16) 0.0612(18) 0.0151(13) 0.0312(15) 0.0241(14)
C33 0.087(2) 0.0542(18) 0.0510(18) 0.0193(14) 0.0352(17) 0.0353(17)
C63 0.079(2) 0.060(2) 0.091(2) 0.0263(17) 0.0485(19) 0.0255(17)
C83 0.105(3) 0.096(3) 0.0434(17) 0.0128(16) 0.0104(17) 0.037(2)
C13 0.0536(17) 0.0383(14) 0.0486(16) 0.0101(12) 0.0200(13) 0.0214(13)
C91 0.0445(18) 0.070(2) 0.101(3) -0.0025(18) 0.0005(17) 0.0033(15)
C61 0.091(3) 0.142(3) 0.052(2) 0.017(2) 0.0232(19) 0.038(2)
C81 0.067(2) 0.068(2) 0.096(2) 0.0331(18) 0.0245(18) 0.0157(17)
C51 0.098(3) 0.086(3) 0.137(3) 0.049(2) 0.064(3) 0.058(2)
C73 0.196(5) 0.131(4) 0.080(3) 0.040(2) 0.087(3) 0.087(3)
C1S 0.090(7) 0.114(7) 0.071(5) 0.018(4) -0.002(4) 0.062(6)
Cl4 0.159(2) 0.211(5) 0.0790(13) 0.0074(16) -0.0275(12) 0.044(2)
Cl3 0.0829(14) 0.1004(16) 0.0934(16) 0.0139(10) 0.0160(10) 0.0434(12)
C2S 0.076(14) 0.15(2) 0.15(2) 0.017(16) 0.057(14) -0.037(13)
Cl6 0.189(6) 0.185(10) 0.109(6) -0.043(6) -0.040(4) 0.067(5)
Cl5 0.122(7) 0.191(8) 0.278(15) -0.023(9) 0.070(9) 0.035(6)

loop_
_atom_type_symbol
_atom_type_description
_atom_type_scat_dispersion_real
_atom_type_scat_dispersion_imag
_atom_type_scat_source
C C 0.0033 0.0016 'International Tables Vol C Tables 4.2.6.8 and 6.1.1.4'
H H 0.0000 0.0000 'International Tables Vol C Tables 4.2.6.8 and 6.1.1.4'
N N 0.0061 0.0033 'International Tables Vol C Tables 4.2.6.8 and 6.1.1.4'
O O 0.0106 0.0060 'International Tables Vol C Tables 4.2.6.8 and 6.1.1.4'
Cl Cl 0.1484 0.1585 'International Tables Vol C Tables 4.2.6.8 and 6.1.1.4'
Cu Cu 0.3201 1.2651 'International Tables Vol C Tables 4.2.6.8 and 6.1.1.4'

loop_
_geom_angle_atom_site_label_1
_geom_angle_atom_site_label_2
_geom_angle_atom_site_label_3
_geom_angle
N21 Cu N13 86.30(8)
N21 Cu Cl2 89.22(6)
N13 Cu Cl2 153.97(7)
N21 Cu Cl1 177.48(6)
N13 Cu Cl1 91.35(6)
Cl2 Cu Cl1 93.29(3)
C11 N21 N11 106.60(19)
C11 N21 Cu 135.93(17)
N11 N21 Cu 117.43(14)
C31 N11 N21 111.16(19)
C31 N11 C12 131.0(2)
N21 N11 C12 117.74(19)
C53 N13 C13 118.7(2)
C53 N13 Cu 121.41(18)
C13 N13 Cu 119.90(17)
C33 O13 C73 114.4(2)
C31 C21 C11 107.8(2)
C31 C21 H21 126.1
C11 C21 H21 126.1
N21 C11 C21 108.8(2)
N21 C11 C41 122.6(2)
C21 C11 C41 128.6(2)
N11 C12 C13 110.2(2)
N11 C12 H12A 109.6
C13 C12 H12A 109.6
N11 C12 H12B 109.6
C13 C12 H12B 109.6
H12A C12 H12B 108.1
C31 C71 C81 111.1(2)
C31 C71 C91 110.5(2)
C81 C71 C91 110.1(3)
C31 C71 H71 108.4
C81 C71 H71 108.4
C91 C71 H71 108.4
N13 C53 C43 123.1(3)
N13 C53 H53 118.4
C43 C53 H53 118.4
N11 C31 C21 105.6(2)
N11 C31 C71 123.9(2)
C21 C31 C71 130.4(2)
C33 C43 C53 117.1(3)
C33 C43 C83 123.8(3)
C53 C43 C83 119.1(3)
C11 C41 C51 110.7(2)
C11 C41 C61 111.3(2)
C51 C41 C61 111.2(3)
C11 C41 H41 107.8
C51 C41 H41 107.8
C61 C41 H41 107.8
C13 C23 C33 116.0(3)
C13 C23 C63 122.9(3)
C33 C23 C63 121.1(3)
C43 C33 O13 119.4(3)
C43 C33 C23 122.1(3)
O13 C33 C23 118.4(3)
C23 C63 H63A 109.5
C23 C63 H63B 109.5
H63A C63 H63B 109.5
C23 C63 H63C 109.5
H63A C63 H63C 109.5
H63B C63 H63C 109.5
C43 C83 H83A 109.5
C43 C83 H83B 109.5
H83A C83 H83B 109.5
C43 C83 H83C 109.5
H83A C83 H83C 109.5
H83B C83 H83C 109.5
N13 C13 C23 123.0(2)
N13 C13 C12 114.2(2)
C23 C13 C12 122.7(2)
C71 C91 H91A 109.5
C71 C91 H91B 109.5
H91A C91 H91B 109.5
C71 C91 H91C 109.5
H91A C91 H91C 109.5
H91B C91 H91C 109.5
C41 C61 H61A 109.5
C41 C61 H61B 109.5
H61A C61 H61B 109.5
C41 C61 H61C 109.5
H61A C61 H61C 109.5
H61B C61 H61C 109.5
C71 C81 H81A 109.5
C71 C81 H81B 109.5
H81A C81 H81B 109.5
C71 C81 H81C 109.5
H81A C81 H81C 109.5
H81B C81 H81C 109.5
C41 C51 H51A 109.5
C41 C51 H51B 109.5
H51A C51 H51B 109.5
C41 C51 H51C 109.5
H51A C51 H51C 109.5
H51B C51 H51C 109.5
O13 C73 H73A 109.5
O13 C73 H73B 109.5
H73A C73 H73B 109.5
O13 C73 H73C 109.5
H73A C73 H73C 109.5
H73B C73 H73C 109.5
Cl3 C1S Cl4 113.7(5)
Cl3 C1S H1S1 108.8
Cl4 C1S H1S1 108.8
Cl3 C1S H1S2 108.8
Cl4 C1S H1S2 108.8
H1S1 C1S H1S2 107.7
Cl5 C2S Cl6 110.0(18)
Cl5 C2S H3S 109.7
Cl6 C2S H3S 109.7
Cl5 C2S H4S 109.7
Cl6 C2S H4S 109.7
H3S C2S H4S 108.2

loop_
_geom_bond_atom_site_label_1
_geom_bond_atom_site_label_2
_geom_bond_distance
Cu N21 2.0248(19)
Cu N13 2.053(2)
Cu Cl2 2.2574(8)
Cu Cl1 2.2911(7)
N21 C11 1.333(3)
N21 N11 1.360(3)
N11 C31 1.356(3)
N11 C12 1.458(3)
N13 C53 1.332(3)
N13 C13 1.349(3)
O13 C33 1.383(3)
O13 C73 1.434(4)
C21 C31 1.369(3)
C21 C11 1.391(3)
C21 H21 0.9300
C11 C41 1.497(4)
C12 C13 1.500(3)
C12 H12A 0.9700
C12 H12B 0.9700
C71 C31 1.497(4)
C71 C81 1.528(4)
C71 C91 1.535(4)
C71 H71 0.9800
C53 C43 1.390(4)
C53 H53 0.9300
C43 C33 1.371(4)
C43 C83 1.516(4)
C41 C51 1.510(4)
C41 C61 1.524(4)
C41 H41 0.9800
C23 C13 1.392(3)
C23 C33 1.399(4)
C23 C63 1.500(4)
C63 H63A 0.9600
C63 H63B 0.9600
C63 H63C 0.9600
C83 H83A 0.9600
C83 H83B 0.9600
C83 H83C 0.9600
C91 H91A 0.9600
C91 H91B 0.9600
C91 H91C 0.9600
C61 H61A 0.9600
C61 H61B 0.9600
C61 H61C 0.9600
C81 H81A 0.9600
C81 H81B 0.9600
C81 H81C 0.9600
C51 H51A 0.9600
C51 H51B 0.9600
C51 H51C 0.9600
C73 H73A 0.9600
C73 H73B 0.9600
C73 H73C 0.9600
C1S Cl3 1.724(12)
C1S Cl4 1.743(10)
C1S H1S1 0.9700
C1S H1S2 0.9700
C2S Cl5 1.61(4)
C2S Cl6 1.64(4)
C2S H3S 0.9700
C2S H4S 0.9700
